data_7053788
loop_
_publ_author_name
'Kimoto, Atsushi'
'Niitsu, Shimpei'
'Iwahori, Fumiyasu'
'Abe, Jiro'

_publ_section_title
;
 Formation of hexaarylbiimidazole heterodimers via the cross recombination
 of two lophyl radicals
;
_journal_issue 6
_journal_name_full 'New Journal of Chemistry'
_journal_page_first 1339
_journal_paper_doi 10.1039/b823277f
_journal_volume 33
_journal_year 2009
_chemical_formula_sum 'C42 H26 Cl4 N4'
_chemical_formula_weight 728.47
_chemical_name_systematic
;
?
;
_space_group_IT_number 14
_symmetry_cell_setting monoclinic
_symmetry_space_group_name_Hall '-P 2yn'
_symmetry_space_group_name_H-M 'P 1 21/n 1'
_atom_sites_solution_hydrogens geom
_atom_sites_solution_primary direct
_atom_sites_solution_secondary difmap
_audit_creation_method SHELXL-97
_cell_angle_alpha 90.00
_cell_angle_beta 107.400(2)
_cell_angle_gamma 90.00
_cell_formula_units_Z 4
_cell_length_a 12.350(2)
_cell_length_b 15.981(3)
_cell_length_c 18.000(3)
_cell_measurement_reflns_used 5533
_cell_measurement_temperature 103
_cell_measurement_theta_max 27.18
_cell_measurement_theta_min 2.19
_cell_volume 3390.0(10)
_computing_cell_refinement 'Bruker SMART'
_computing_data_collection 'Bruker SMART'
_computing_data_reduction 'Bruker SAINT'
_computing_molecular_graphics 'Bruker SHELXTL'
_computing_publication_material 'Bruker SHELXTL'
_computing_structure_refinement 'SHELXL-97 (Sheldrick, 1997)'
_computing_structure_solution 'SHELXS-97 (Sheldrick, 1990)'
_diffrn_ambient_temperature 103
_diffrn_detector_area_resol_mean 8.333
_diffrn_measured_fraction_theta_full 0.978
_diffrn_measured_fraction_theta_max 0.978
_diffrn_measurement_device_type 'CCD area detector'
_diffrn_measurement_method 'phi and omega scans'
_diffrn_radiation_monochromator graphite
_diffrn_radiation_source 'fine-focus sealed tube'
_diffrn_radiation_type MoK\a
_diffrn_radiation_wavelength 0.71073
_diffrn_reflns_av_R_equivalents 0.0314
_diffrn_reflns_av_sigmaI/netI 0.0414
_diffrn_reflns_limit_h_max 16
_diffrn_reflns_limit_h_min -15
_diffrn_reflns_limit_k_max 13
_diffrn_reflns_limit_k_min -20
_diffrn_reflns_limit_l_max 22
_diffrn_reflns_limit_l_min -23
_diffrn_reflns_number 18776
_diffrn_reflns_theta_full 27.56
_diffrn_reflns_theta_max 27.56
_diffrn_reflns_theta_min 1.74
_exptl_absorpt_coefficient_mu 0.388
_exptl_absorpt_correction_T_max 0.9264
_exptl_absorpt_correction_T_min 0.8924
_exptl_absorpt_correction_type empirical
_exptl_absorpt_process_details 'SADABS Sheldrick 1996'
_exptl_crystal_colour yellow
_exptl_crystal_density_diffrn 1.427
_exptl_crystal_density_method 'not measured'
_exptl_crystal_description block
_exptl_crystal_F_000 1496
_exptl_crystal_size_max 0.30
_exptl_crystal_size_mid 0.20
_exptl_crystal_size_min 0.20
_refine_diff_density_max 0.999
_refine_diff_density_min -0.566
_refine_diff_density_rms 0.068
_refine_ls_extinction_method none
_refine_ls_goodness_of_fit_ref 1.003
_refine_ls_hydrogen_treatment 'no refined H'
_refine_ls_matrix_type full
_refine_ls_number_parameters 451
_refine_ls_number_reflns 7669
_refine_ls_number_restraints 0
_refine_ls_restrained_S_all 1.003
_refine_ls_R_factor_all 0.0584
_refine_ls_R_factor_gt 0.0451
_refine_ls_shift/su_max 0.075
_refine_ls_shift/su_mean 0.017
_refine_ls_structure_factor_coef Fsqd
_refine_ls_weighting_details 'calc w=1/[\s^2^(Fo^2^)+(0.1130P)^2^+0.0000P] where P=(Fo^2^+2Fc^2^)/3'
_refine_ls_weighting_scheme calc
_refine_ls_wR_factor_gt 0.1442
_refine_ls_wR_factor_ref 0.1577
_reflns_number_gt 6138
_reflns_number_total 7669
_reflns_threshold_expression >2sigma(I)
_cod_data_source_file b823277fsup1.cif
_cod_data_source_block p21n
_cod_depositor_comments
;
The following automatic conversions were performed:

'_symmetry_cell_setting' value 'Monoclinic' changed to 'monoclinic'
according to /home/saulius/struct/CIF-dictionaries/cif_core.dic
dictionary named 'cif_core.dic' version 2.4.2 from 2011-04-26.

Automatic conversion script
Id: cif_fix_values 1891 2012-01-12 08:04:46Z andrius 
;
_cod_original_sg_symbol_H-M P2(1)/n
_cod_database_code 7053788

loop_
_symmetry_equiv_pos_as_xyz
'x, y, z'
'-x+1/2, y+1/2, -z+1/2'
'-x, -y, -z'
'x-1/2, -y-1/2, z-1/2'

loop_
_atom_site_label
_atom_site_type_symbol
_atom_site_fract_x
_atom_site_fract_y
_atom_site_fract_z
_atom_site_U_iso_or_equiv
_atom_site_adp_type
_atom_site_occupancy
_atom_site_symmetry_multiplicity
_atom_site_calc_flag
_atom_site_refinement_flags
Cl3 Cl 0.14077(4) 0.68526(4) 0.13767(3) 0.02750(15) Uani 1 1 d .
Cl2 Cl 0.39188(4) 0.62122(3) 0.18798(3) 0.02725(15) Uani 1 1 d .
Cl4 Cl 0.72186(5) 0.89897(4) 0.15267(3) 0.02929(16) Uani 1 1 d .
Cl1 Cl 0.26426(5) 0.94860(4) -0.00406(3) 0.02899(16) Uani 1 1 d .
N4 N 0.61946(14) 0.73330(10) 0.33028(10) 0.0166(4) Uani 1 1 d .
N3 N 0.54649(13) 0.84509(10) 0.24166(9) 0.0155(3) Uani 1 1 d .
N2 N 0.59014(14) 0.67396(11) 0.08505(10) 0.0194(4) Uani 1 1 d .
C8 C 0.24414(17) 0.73923(14) 0.10967(12) 0.0206(4) Uani 1 1 d .
N1 N 0.64256(13) 0.73156(10) 0.20284(9) 0.0159(3) Uani 1 1 d .
C10 C 0.37168(17) 0.87682(13) 0.26698(11) 0.0168(4) Uani 1 1 d .
C11 C 0.55809(17) 0.72232(13) 0.13296(11) 0.0172(4) Uani 1 1 d .
C12 C 0.47645(16) 0.72363(13) 0.39726(11) 0.0170(4) Uani 1 1 d .
C13 C 0.47560(17) 0.63653(13) 0.40375(12) 0.0198(4) Uani 1 1 d .
H13 H 0.5076 0.6027 0.3723 0.024 Uiso 1 1 calc R
C14 C 0.29924(18) 0.85540(13) 0.04711(11) 0.0206(4) Uani 1 1 d .
C15 C 0.21449(18) 0.81151(14) 0.06688(12) 0.0214(4) Uani 1 1 d .
H15 H 0.1383 0.8309 0.0513 0.026 Uiso 1 1 calc R
C16 C 0.52650(16) 0.76070(12) 0.33968(11) 0.0157(4) Uani 1 1 d .
C17 C 0.27511(17) 0.83956(14) 0.27750(12) 0.0211(4) Uani 1 1 d .
H17 H 0.2807 0.7863 0.3018 0.025 Uiso 1 1 calc R
C18 C 0.84208(16) 0.67270(12) 0.26086(11) 0.0166(4) Uani 1 1 d .
C19 C 0.73424(16) 0.68362(12) 0.19717(11) 0.0158(4) Uani 1 1 d .
C20 C 0.48005(16) 0.83123(12) 0.28318(11) 0.0159(4) Uani 1 1 d .
C21 C 0.44020(17) 0.75557(13) 0.11219(12) 0.0185(4) Uani 1 1 d .
C22 C 0.74872(16) 0.83770(13) 0.30032(12) 0.0172(4) Uani 1 1 d .
C23 C 0.36279(18) 0.95614(14) 0.23189(13) 0.0225(5) Uani 1 1 d .
H23 H 0.4279 0.9822 0.2245 0.027 Uiso 1 1 calc R
C24 C 0.78512(17) 0.89430(13) 0.25369(12) 0.0205(4) Uani 1 1 d .
C25 C 0.80816(18) 0.83581(14) 0.37951(12) 0.0220(4) Uani 1 1 d .
H25 H 0.7864 0.7972 0.4126 0.026 Uiso 1 1 calc R
C26 C 0.69995(17) 0.64880(13) 0.12367(12) 0.0185(4) Uani 1 1 d .
C27 C 0.75836(17) 0.59153(13) 0.08407(12) 0.0187(4) Uani 1 1 d .
C28 C 0.35637(17) 0.71080(13) 0.13230(11) 0.0188(4) Uani 1 1 d .
C29 C 0.42782(19) 0.59948(15) 0.45643(13) 0.0258(5) Uani 1 1 d .
H29 H 0.4246 0.5402 0.4596 0.031 Uiso 1 1 calc R
C30 C 0.41121(17) 0.82798(14) 0.06902(12) 0.0202(4) Uani 1 1 d .
H30 H 0.4673 0.8589 0.0544 0.024 Uiso 1 1 calc R
C31 C 0.16242(19) 0.95661(15) 0.21758(13) 0.0274(5) Uani 1 1 d .
H31 H 0.0907 0.9834 0.1995 0.033 Uiso 1 1 calc R
C32 C 0.38490(18) 0.64880(15) 0.50435(14) 0.0270(5) Uani 1 1 d .
H32 H 0.3538 0.6233 0.5410 0.032 Uiso 1 1 calc R
C33 C 0.43216(17) 0.77280(14) 0.44463(12) 0.0216(4) Uani 1 1 d .
H33 H 0.4324 0.8320 0.4401 0.026 Uiso 1 1 calc R
C34 C 0.87530(18) 0.94832(14) 0.28473(14) 0.0264(5) Uani 1 1 d .
H34 H 0.8984 0.9864 0.2519 0.032 Uiso 1 1 calc R
C35 C 0.25880(19) 0.99596(14) 0.20815(14) 0.0273(5) Uani 1 1 d .
H35 H 0.2527 1.0501 0.1854 0.033 Uiso 1 1 calc R
C36 C 0.8615(2) 0.48450(15) 0.00231(14) 0.0290(5) Uani 1 1 d .
H36 H 0.8965 0.4477 -0.0250 0.035 Uiso 1 1 calc R
C37 C 0.71736(18) 0.58489(14) 0.00292(13) 0.0243(5) Uani 1 1 d .
H37 H 0.6536 0.6173 -0.0248 0.029 Uiso 1 1 calc R
C38 C 0.38719(19) 0.73525(16) 0.49895(13) 0.0274(5) Uani 1 1 d .
H38 H 0.3582 0.7689 0.5322 0.033 Uiso 1 1 calc R
C39 C 0.76818(19) 0.53174(15) -0.03784(13) 0.0265(5) Uani 1 1 d .
H39 H 0.7392 0.5278 -0.0929 0.032 Uiso 1 1 calc R
C40 C 0.8524(2) 0.54347(14) 0.12333(13) 0.0258(5) Uani 1 1 d .
H40 H 0.8812 0.5468 0.1784 0.031 Uiso 1 1 calc R
C41 C 0.94906(19) 0.60497(15) 0.38049(13) 0.0269(5) Uani 1 1 d .
H41 H 0.9511 0.5701 0.4236 0.032 Uiso 1 1 calc R
C42 C 1.04778(19) 0.63945(16) 0.37368(14) 0.0302(5) Uani 1 1 d .
H42 H 1.1180 0.6284 0.4121 0.036 Uiso 1 1 calc R
C43 C 0.84564(17) 0.62139(14) 0.32382(12) 0.0214(4) Uani 1 1 d .
H43 H 0.7776 0.5973 0.3285 0.026 Uiso 1 1 calc R
C44 C 0.93142(18) 0.94638(15) 0.36383(15) 0.0301(5) Uani 1 1 d .
H44 H 0.9922 0.9840 0.3857 0.036 Uiso 1 1 calc R
C45 C 0.89872(19) 0.88958(15) 0.41075(14) 0.0284(5) Uani 1 1 d .
H45 H 0.9384 0.8872 0.4648 0.034 Uiso 1 1 calc R
C46 C 1.04466(19) 0.69026(16) 0.31079(15) 0.0329(6) Uani 1 1 d .
H46 H 1.1130 0.7137 0.3060 0.039 Uiso 1 1 calc R
C47 C 0.17056(18) 0.87998(14) 0.25260(13) 0.0242(5) Uani 1 1 d .
H47 H 0.1051 0.8544 0.2599 0.029 Uiso 1 1 calc R
C48 C 0.9038(2) 0.49146(16) 0.08329(14) 0.0313(5) Uani 1 1 d .
H48 H 0.9687 0.4600 0.1108 0.038 Uiso 1 1 calc R
C49 C 0.94219(18) 0.70721(15) 0.25460(13) 0.0257(5) Uani 1 1 d .
H49 H 0.9406 0.7425 0.2118 0.031 Uiso 1 1 calc R
C50 C 0.64122(16) 0.78584(12) 0.26881(11) 0.0156(4) Uani 1 1 d .

loop_
_atom_site_aniso_label
_atom_site_aniso_U_11
_atom_site_aniso_U_22
_atom_site_aniso_U_33
_atom_site_aniso_U_23
_atom_site_aniso_U_13
_atom_site_aniso_U_12
Cl3 0.0190(3) 0.0325(3) 0.0318(3) -0.0040(2) 0.0088(2) -0.0052(2)
Cl2 0.0246(3) 0.0237(3) 0.0308(3) 0.0049(2) 0.0043(2) -0.0007(2)
Cl4 0.0340(3) 0.0319(3) 0.0243(3) 0.0048(2) 0.0124(2) -0.0027(2)
Cl1 0.0281(3) 0.0292(3) 0.0294(3) 0.0084(2) 0.0082(2) 0.0116(2)
N4 0.0155(8) 0.0174(9) 0.0168(8) 0.0005(7) 0.0045(7) -0.0006(7)
N3 0.0135(8) 0.0158(8) 0.0161(8) -0.0021(6) 0.0030(6) 0.0008(6)
N2 0.0169(8) 0.0221(9) 0.0185(9) 0.0003(7) 0.0043(7) 0.0016(7)
C8 0.0174(10) 0.0249(11) 0.0191(10) -0.0053(8) 0.0049(8) -0.0008(8)
N1 0.0132(8) 0.0172(9) 0.0170(8) 0.0005(6) 0.0041(6) 0.0024(6)
C10 0.0167(9) 0.0184(10) 0.0157(9) -0.0034(8) 0.0051(8) 0.0017(8)
C11 0.0162(9) 0.0182(10) 0.0176(10) 0.0007(8) 0.0057(8) 0.0007(8)
C12 0.0123(9) 0.0215(10) 0.0161(9) 0.0011(8) 0.0028(8) -0.0019(8)
C13 0.0166(9) 0.0217(11) 0.0206(10) 0.0001(8) 0.0048(8) -0.0012(8)
C14 0.0228(10) 0.0220(11) 0.0156(10) 0.0000(8) 0.0036(8) 0.0064(9)
C15 0.0154(9) 0.0286(12) 0.0174(10) -0.0051(8) 0.0006(8) 0.0036(8)
C16 0.0145(9) 0.0157(9) 0.0165(9) -0.0030(7) 0.0040(8) -0.0016(7)
C17 0.0181(10) 0.0234(11) 0.0214(10) 0.0007(9) 0.0052(8) 0.0003(8)
C18 0.0134(9) 0.0175(10) 0.0188(10) -0.0010(8) 0.0046(8) 0.0037(7)
C19 0.0140(9) 0.0160(10) 0.0191(10) 0.0019(8) 0.0074(8) 0.0019(7)
C20 0.0169(9) 0.0147(9) 0.0147(9) -0.0052(7) 0.0028(8) -0.0027(8)
C21 0.0163(10) 0.0217(11) 0.0161(9) -0.0037(8) 0.0025(8) 0.0019(8)
C22 0.0129(9) 0.0175(10) 0.0216(10) -0.0006(8) 0.0058(8) 0.0014(8)
C23 0.0187(10) 0.0225(11) 0.0267(11) -0.0016(9) 0.0075(9) -0.0009(8)
C24 0.0182(10) 0.0228(11) 0.0220(10) 0.0020(8) 0.0083(8) 0.0022(8)
C25 0.0178(10) 0.0253(11) 0.0218(11) 0.0004(9) 0.0042(8) 0.0003(9)
C26 0.0166(9) 0.0180(10) 0.0223(10) 0.0015(8) 0.0080(8) 0.0009(8)
C27 0.0205(10) 0.0162(10) 0.0209(10) 0.0000(8) 0.0085(8) 0.0001(8)
C28 0.0190(10) 0.0194(10) 0.0157(9) -0.0025(8) 0.0018(8) 0.0010(8)
C29 0.0236(11) 0.0256(12) 0.0267(12) 0.0060(9) 0.0054(9) -0.0079(9)
C30 0.0185(10) 0.0251(11) 0.0170(10) -0.0004(8) 0.0052(8) 0.0035(8)
C31 0.0182(10) 0.0318(13) 0.0293(12) -0.0017(10) 0.0024(9) 0.0115(9)
C32 0.0189(10) 0.0349(13) 0.0288(12) 0.0090(10) 0.0096(9) -0.0035(9)
C33 0.0192(10) 0.0237(11) 0.0229(11) 0.0020(9) 0.0078(9) 0.0032(8)
C34 0.0206(11) 0.0217(11) 0.0383(13) 0.0044(9) 0.0111(10) -0.0012(9)
C35 0.0263(11) 0.0194(11) 0.0338(13) 0.0027(9) 0.0055(10) 0.0053(9)
C36 0.0333(12) 0.0266(12) 0.0312(12) -0.0076(10) 0.0158(10) 0.0034(10)
C37 0.0190(10) 0.0277(12) 0.0239(11) -0.0047(9) 0.0031(9) 0.0012(9)
C38 0.0246(11) 0.0372(13) 0.0232(11) 0.0017(10) 0.0111(9) 0.0036(10)
C39 0.0258(11) 0.0303(12) 0.0232(11) -0.0079(9) 0.0071(9) -0.0024(9)
C40 0.0308(12) 0.0257(12) 0.0213(11) 0.0018(9) 0.0085(9) 0.0090(9)
C41 0.0242(11) 0.0318(13) 0.0222(11) 0.0067(9) 0.0033(9) 0.0038(9)
C42 0.0187(10) 0.0363(14) 0.0309(12) 0.0036(10) 0.0003(9) 0.0038(10)
C43 0.0166(10) 0.0243(11) 0.0240(11) 0.0014(9) 0.0071(8) 0.0000(8)
C44 0.0172(11) 0.0250(12) 0.0448(15) -0.0001(10) 0.0044(10) -0.0049(9)
C45 0.0213(11) 0.0322(13) 0.0261(12) -0.0022(10) -0.0015(9) -0.0018(9)
C46 0.0149(10) 0.0362(14) 0.0457(15) 0.0096(11) 0.0065(10) -0.0024(9)
C47 0.0173(10) 0.0287(12) 0.0271(11) -0.0030(9) 0.0074(9) 0.0006(9)
C48 0.0347(13) 0.0329(13) 0.0275(12) 0.0049(10) 0.0111(10) 0.0143(11)
C49 0.0192(10) 0.0284(12) 0.0299(12) 0.0083(10) 0.0080(9) 0.0010(9)
C50 0.0145(9) 0.0171(10) 0.0159(9) 0.0007(8) 0.0055(8) 0.0014(8)

loop_
_atom_type_symbol
_atom_type_description
_atom_type_scat_dispersion_real
_atom_type_scat_dispersion_imag
_atom_type_scat_source
C C 0.0033 0.0016 'International Tables Vol C Tables 4.2.6.8 and 6.1.1.4'
H H 0.0000 0.0000 'International Tables Vol C Tables 4.2.6.8 and 6.1.1.4'
N N 0.0061 0.0033 'International Tables Vol C Tables 4.2.6.8 and 6.1.1.4'
Cl Cl 0.1484 0.1585 'International Tables Vol C Tables 4.2.6.8 and 6.1.1.4'

loop_
_geom_angle_atom_site_label_1
_geom_angle_atom_site_label_2
_geom_angle_atom_site_label_3
_geom_angle
C16 N4 C50 105.94(16)
C20 N3 C50 106.19(16)
C11 N2 C26 106.57(17)
C15 C8 C28 120.7(2)
C15 C8 Cl3 118.95(16)
C28 C8 Cl3 120.32(17)
C11 N1 C19 106.44(16)
C11 N1 C50 127.52(16)
C19 N1 C50 125.90(16)
C17 C10 C23 119.37(19)
C17 C10 C20 121.63(18)
C23 C10 C20 118.61(18)
N2 C11 N1 111.69(17)
N2 C11 C21 120.84(18)
N1 C11 C21 127.31(17)
C33 C12 C13 119.93(19)
C33 C12 C16 121.87(19)
C13 C12 C16 118.19(18)
C29 C13 C12 119.8(2)
C29 C13 H13 120.1
C12 C13 H13 120.1
C30 C14 C15 121.9(2)
C30 C14 Cl1 119.29(17)
C15 C14 Cl1 118.75(16)
C8 C15 C14 118.14(19)
C8 C15 H15 120.9
C14 C15 H15 120.9
N4 C16 C12 122.14(18)
N4 C16 C20 109.84(17)
C12 C16 C20 128.00(17)
C47 C17 C10 120.4(2)
C47 C17 H17 119.8
C10 C17 H17 119.8
C43 C18 C49 119.27(19)
C43 C18 C19 120.10(18)
C49 C18 C19 120.36(18)
C26 C19 N1 105.56(16)
C26 C19 C18 129.79(18)
N1 C19 C18 124.61(17)
N3 C20 C10 120.00(18)
N3 C20 C16 109.90(17)
C10 C20 C16 129.86(17)
C30 C21 C28 119.30(19)
C30 C21 C11 120.68(19)
C28 C21 C11 119.90(19)
C25 C22 C24 117.55(19)
C25 C22 C50 120.16(18)
C24 C22 C50 122.00(18)
C35 C23 C10 119.7(2)
C35 C23 H23 120.2
C10 C23 H23 120.2
C34 C24 C22 121.7(2)
C34 C24 Cl4 116.51(17)
C22 C24 Cl4 121.82(16)
C45 C25 C22 120.9(2)
C45 C25 H25 119.5
C22 C25 H25 119.5
C19 C26 N2 109.74(17)
C19 C26 C27 131.26(19)
N2 C26 C27 118.99(18)
C40 C27 C37 118.25(19)
C40 C27 C26 123.39(19)
C37 C27 C26 118.36(19)
C21 C28 C8 120.43(19)
C21 C28 Cl2 119.82(16)
C8 C28 Cl2 119.73(16)
C32 C29 C13 120.1(2)
C32 C29 H29 119.9
C13 C29 H29 119.9
C21 C30 C14 119.5(2)
C21 C30 H30 120.3
C14 C30 H30 120.3
C47 C31 C35 120.7(2)
C47 C31 H31 119.7
C35 C31 H31 119.7
C29 C32 C38 120.3(2)
C29 C32 H32 119.9
C38 C32 H32 119.9
C12 C33 C38 120.0(2)
C12 C33 H33 120.0
C38 C33 H33 120.0
C44 C34 C24 119.7(2)
C44 C34 H34 120.2
C24 C34 H34 120.2
C23 C35 C31 120.1(2)
C23 C35 H35 120.0
C31 C35 H35 120.0
C39 C36 C48 119.6(2)
C39 C36 H36 120.2
C48 C36 H36 120.2
C39 C37 C27 121.2(2)
C39 C37 H37 119.4
C27 C37 H37 119.4
C32 C38 C33 119.9(2)
C32 C38 H38 120.1
C33 C38 H38 120.1
C36 C39 C37 119.6(2)
C36 C39 H39 120.2
C37 C39 H39 120.2
C48 C40 C27 120.9(2)
C48 C40 H40 119.6
C27 C40 H40 119.6
C42 C41 C43 120.0(2)
C42 C41 H41 120.0
C43 C41 H41 120.0
C41 C42 C46 119.9(2)
C41 C42 H42 120.0
C46 C42 H42 120.0
C18 C43 C41 120.3(2)
C18 C43 H43 119.9
C41 C43 H43 119.9
C45 C44 C34 119.7(2)
C45 C44 H44 120.1
C34 C44 H44 120.1
C44 C45 C25 120.5(2)
C44 C45 H45 119.8
C25 C45 H45 119.8
C42 C46 C49 120.4(2)
C42 C46 H46 119.8
C49 C46 H46 119.8
C31 C47 C17 119.8(2)
C31 C47 H47 120.1
C17 C47 H47 120.1
C40 C48 C36 120.5(2)
C40 C48 H48 119.7
C36 C48 H48 119.7
C18 C49 C46 120.2(2)
C18 C49 H49 119.9
C46 C49 H49 119.9
N3 C50 N1 108.09(15)
N3 C50 N4 108.08(15)
N1 C50 N4 108.50(16)
N3 C50 C22 106.95(16)
N1 C50 C22 113.67(15)
N4 C50 C22 111.35(16)

loop_
_geom_bond_atom_site_label_1
_geom_bond_atom_site_label_2
_geom_bond_distance
Cl3 C8 1.736(2)
Cl2 C28 1.727(2)
Cl4 C24 1.753(2)
Cl1 C14 1.736(2)
N4 C16 1.286(2)
N4 C50 1.476(2)
N3 C20 1.284(2)
N3 C50 1.470(2)
N2 C11 1.305(3)
N2 C26 1.386(3)
C8 C15 1.376(3)
C8 C28 1.399(3)
N1 C11 1.381(2)
N1 C19 1.396(2)
N1 C50 1.475(2)
C10 C17 1.396(3)
C10 C23 1.406(3)
C10 C20 1.474(3)
C11 C21 1.489(3)
C12 C33 1.386(3)
C12 C13 1.397(3)
C12 C16 1.480(3)
C13 C29 1.390(3)
C13 H13 0.9500
C14 C30 1.391(3)
C14 C15 1.392(3)
C15 H15 0.9500
C16 C20 1.512(3)
C17 C47 1.393(3)
C17 H17 0.9500
C18 C43 1.389(3)
C18 C49 1.389(3)
C18 C19 1.485(3)
C19 C26 1.380(3)
C21 C30 1.380(3)
C21 C28 1.393(3)
C22 C25 1.395(3)
C22 C24 1.397(3)
C22 C50 1.523(3)
C23 C35 1.382(3)
C23 H23 0.9500
C24 C34 1.388(3)
C25 C45 1.389(3)
C25 H25 0.9500
C26 C27 1.474(3)
C27 C40 1.395(3)
C27 C37 1.400(3)
C29 C32 1.386(3)
C29 H29 0.9500
C30 H30 0.9500
C31 C47 1.367(3)
C31 C35 1.401(3)
C31 H31 0.9500
C32 C38 1.386(3)
C32 H32 0.9500
C33 C38 1.396(3)
C33 H33 0.9500
C34 C44 1.385(3)
C34 H34 0.9500
C35 H35 0.9500
C36 C39 1.387(3)
C36 C48 1.398(3)
C36 H36 0.9500
C37 C39 1.389(3)
C37 H37 0.9500
C38 H38 0.9500
C39 H39 0.9500
C40 C48 1.374(3)
C40 H40 0.9500
C41 C42 1.376(3)
C41 C43 1.401(3)
C41 H41 0.9500
C42 C46 1.384(3)
C42 H42 0.9500
C43 H43 0.9500
C44 C45 1.380(3)
C44 H44 0.9500
C45 H45 0.9500
C46 C49 1.390(3)
C46 H46 0.9500
C47 H47 0.9500
C48 H48 0.9500
C49 H49 0.9500
